data_1505237
loop_
_publ_author_name
'Basavaiah, Deevi'
'Reddy, Kanumuri Ramesh'

_publ_section_title
;
 Simple and one-pot protocol for synthesis of indene-spiro-oxindoles
 involving tandem Prins and Friedel-Crafts reactions.
;
_journal_issue 1
_journal_name_full 'Organic letters'
_journal_page_first 57
_journal_page_last 60
_journal_paper_doi 10.1021/ol062561m
_journal_volume 9
_journal_year 2007
_chemical_formula_moiety 'C24 H19 N O'
_chemical_formula_sum 'C24 H19 N O'
_chemical_formula_weight 337.40
_chemical_melting_point 122(2)
_chemical_name_systematic
; 
 (3-Phenyl-1H-indene)-1-spiro-3'-(1'-ethylindolin-2'-one) 
;
_space_group_IT_number 14
_symmetry_cell_setting monoclinic
_symmetry_space_group_name_Hall '-P 2yn'
_symmetry_space_group_name_H-M 'P 1 21/n 1'
_atom_sites_solution_hydrogens geom
_atom_sites_solution_primary direct
_atom_sites_solution_secondary difmap
_audit_creation_method SHELXL-97
_cell_angle_alpha 90.00
_cell_angle_beta 114.892(3)
_cell_angle_gamma 90.00
_cell_formula_units_Z 4
_cell_length_a 12.038(2)
_cell_length_b 12.112(2)
_cell_length_c 14.089(2)
_cell_measurement_temperature 298
_cell_volume 1863.4(5)
_computing_cell_refinement 'Bruker SMART'
_computing_data_collection 'Bruker SMART'
_computing_data_reduction 'Bruker SAINT'
_computing_structure_refinement 'SHELXL-97 (Sheldrick, 1997)'
_computing_structure_solution 'SHELXS-97 (Sheldrick, 1990)'
_diffrn_ambient_temperature 298
_diffrn_measured_fraction_theta_full 0.997
_diffrn_measured_fraction_theta_max 0.997
_diffrn_measurement_device_type 'Bruker SMART APEX'
_diffrn_measurement_method 'phi and omega scans'
_diffrn_radiation_monochromator graphite
_diffrn_radiation_source 'fine-focus sealed tube'
_diffrn_radiation_type MoK\a
_diffrn_radiation_wavelength 0.71073
_diffrn_reflns_av_R_equivalents 0.0434
_diffrn_reflns_av_sigmaI/netI 0.0478
_diffrn_reflns_limit_h_max 14
_diffrn_reflns_limit_h_min -14
_diffrn_reflns_limit_k_max 14
_diffrn_reflns_limit_k_min -12
_diffrn_reflns_limit_l_max 17
_diffrn_reflns_limit_l_min -17
_diffrn_reflns_number 10110
_diffrn_reflns_theta_full 26.06
_diffrn_reflns_theta_max 26.06
_diffrn_reflns_theta_min 1.87
_exptl_absorpt_coefficient_mu 0.073
_exptl_absorpt_correction_T_max 0.9749
_exptl_absorpt_correction_T_min 0.9615
_exptl_absorpt_correction_type multi-scan
_exptl_absorpt_process_details SADABAS
_exptl_crystal_colour colorless
_exptl_crystal_density_diffrn 1.203
_exptl_crystal_density_method 'not measured'
_exptl_crystal_description rectangular
_exptl_crystal_F_000 712
_exptl_crystal_size_max 0.31
_exptl_crystal_size_mid 0.25
_exptl_crystal_size_min 0.20
_refine_diff_density_max 0.277
_refine_diff_density_min -0.183
_refine_diff_density_rms 0.039
_refine_ls_extinction_method none
_refine_ls_goodness_of_fit_ref 1.001
_refine_ls_hydrogen_treatment noref
_refine_ls_matrix_type full
_refine_ls_number_parameters 236
_refine_ls_number_reflns 3673
_refine_ls_number_restraints 0
_refine_ls_restrained_S_all 1.001
_refine_ls_R_factor_all 0.0822
_refine_ls_R_factor_gt 0.0522
_refine_ls_shift/su_max 0.001
_refine_ls_shift/su_mean 0.000
_refine_ls_structure_factor_coef Fsqd
_refine_ls_weighting_details 'calc w=1/[\s^2^(Fo^2^)+(0.0706P)^2^+0.0000P] where P=(Fo^2^+2Fc^2^)/3'
_refine_ls_weighting_scheme calc
_refine_ls_wR_factor_gt 0.1277
_refine_ls_wR_factor_ref 0.1397
_reflns_number_gt 2342
_reflns_number_total 3673
_reflns_threshold_expression >2sigma(I)
_cod_data_source_file ol062561msi20061017_041629.cif
_cod_data_source_block 14
_cod_original_cell_volume 1863.5(5)
_cod_original_sg_symbol_H-M 'p 21/n'
_cod_database_code 1505237

loop_
_symmetry_equiv_pos_as_xyz
'x, y, z'
'-x+1/2, y+1/2, -z+1/2'
'-x, -y, -z'
'x-1/2, -y-1/2, z-1/2'

loop_
_atom_site_label
_atom_site_type_symbol
_atom_site_fract_x
_atom_site_fract_y
_atom_site_fract_z
_atom_site_U_iso_or_equiv
_atom_site_adp_type
_atom_site_occupancy
_atom_site_symmetry_multiplicity
_atom_site_calc_flag
_atom_site_refinement_flags
O1 O 0.77263(13) 0.07565(12) 0.17450(10) 0.0638(4) Uani 1 1 d .
N1 N 0.91703(15) -0.03307(14) 0.15512(12) 0.0565(5) Uani 1 1 d .
C1 C 0.87107(18) 0.06334(17) 0.17037(13) 0.0498(5) Uani 1 1 d .
C2 C 0.96543(17) 0.15601(16) 0.18185(13) 0.0470(5) Uani 1 1 d .
C3 C 1.06591(17) 0.09163(17) 0.17099(13) 0.0506(5) Uani 1 1 d .
C4 C 1.03352(18) -0.01859(17) 0.15564(13) 0.0512(5) Uani 1 1 d .
C5 C 1.1072(2) -0.0974(2) 0.14172(16) 0.0689(6) Uani 1 1 d .
H5 H 1.0846 -0.1713 0.1317 0.083 Uiso 1 1 calc R
C6 C 1.2179(2) -0.0608(2) 0.14342(18) 0.0773(7) Uani 1 1 d .
H6 H 1.2697 -0.1117 0.1334 0.093 Uiso 1 1 calc R
C7 C 1.2523(2) 0.0469(2) 0.15930(19) 0.0786(7) Uani 1 1 d .
H7 H 1.3272 0.0684 0.1607 0.094 Uiso 1 1 calc R
C8 C 1.1755(2) 0.1254(2) 0.17350(16) 0.0685(6) Uani 1 1 d .
H8 H 1.1986 0.1993 0.1845 0.082 Uiso 1 1 calc R
C9 C 0.99796(15) 0.21971(15) 0.28313(12) 0.0425(4) Uani 1 1 d .
C10 C 0.95337(15) 0.32713(15) 0.25932(12) 0.0406(4) Uani 1 1 d .
C11 C 0.97005(16) 0.40064(17) 0.33977(13) 0.0509(5) Uani 1 1 d .
H11 H 0.9392 0.4721 0.3254 0.061 Uiso 1 1 calc R
C12 C 1.03357(18) 0.36503(19) 0.44176(14) 0.0583(6) Uani 1 1 d .
H12 H 1.0462 0.4137 0.4964 0.070 Uiso 1 1 calc R
C13 C 1.07848(17) 0.25932(18) 0.46420(14) 0.0564(6) Uani 1 1 d .
H13 H 1.1212 0.2377 0.5336 0.068 Uiso 1 1 calc R
C14 C 1.06092(16) 0.18465(17) 0.38482(13) 0.0494(5) Uani 1 1 d .
H14 H 1.0908 0.1129 0.3997 0.059 Uiso 1 1 calc R
C15 C 0.89707(15) 0.34015(15) 0.14410(12) 0.0420(4) Uani 1 1 d .
C16 C 0.83941(16) 0.44007(15) 0.08455(13) 0.0450(5) Uani 1 1 d .
C17 C 0.85453(19) 0.46767(18) -0.00505(14) 0.0599(6) Uani 1 1 d .
H17 H 0.9047 0.4243 -0.0251 0.072 Uiso 1 1 calc R
C18 C 0.7969(2) 0.5574(2) -0.06424(17) 0.0759(7) Uani 1 1 d .
H18 H 0.8086 0.5745 -0.1237 0.091 Uiso 1 1 calc R
C19 C 0.7225(2) 0.6219(2) -0.03661(19) 0.0787(7) Uani 1 1 d .
H19 H 0.6835 0.6828 -0.0771 0.094 Uiso 1 1 calc R
C20 C 0.7055(2) 0.5967(2) 0.05060(19) 0.0728(7) Uani 1 1 d .
H20 H 0.6540 0.6402 0.0691 0.087 Uiso 1 1 calc R
C21 C 0.76446(18) 0.50676(17) 0.11204(15) 0.0568(5) Uani 1 1 d .
H21 H 0.7535 0.4912 0.1722 0.068 Uiso 1 1 calc R
C22 C 0.90690(17) 0.24441(16) 0.10159(13) 0.0483(5) Uani 1 1 d .
H22 H 0.8804 0.2336 0.0300 0.058 Uiso 1 1 calc R
C23 C 0.8544(2) -0.13745(18) 0.14397(17) 0.0708(6) Uani 1 1 d .
H23A H 0.8654 -0.1810 0.0908 0.085 Uiso 1 1 calc R
H23B H 0.7675 -0.1237 0.1202 0.085 Uiso 1 1 calc R
C24 C 0.8996(3) -0.2027(2) 0.2440(2) 0.1054(10) Uani 1 1 d .
H24A H 0.9794 -0.2319 0.2590 0.158 Uiso 1 1 calc R
H24B H 0.8440 -0.2624 0.2366 0.158 Uiso 1 1 calc R
H24C H 0.9042 -0.1555 0.3003 0.158 Uiso 1 1 calc R

loop_
_atom_site_aniso_label
_atom_site_aniso_U_11
_atom_site_aniso_U_22
_atom_site_aniso_U_33
_atom_site_aniso_U_23
_atom_site_aniso_U_13
_atom_site_aniso_U_12
O1 0.0529(9) 0.0692(11) 0.0709(9) 0.0020(7) 0.0276(7) -0.0009(8)
N1 0.0587(11) 0.0460(11) 0.0630(10) -0.0096(8) 0.0240(8) -0.0039(9)
C1 0.0498(12) 0.0560(14) 0.0424(10) -0.0002(9) 0.0181(9) 0.0023(10)
C2 0.0544(12) 0.0421(12) 0.0471(10) -0.0021(8) 0.0238(9) 0.0030(9)
C3 0.0563(13) 0.0519(14) 0.0467(10) -0.0030(9) 0.0247(9) 0.0016(10)
C4 0.0583(12) 0.0500(13) 0.0462(10) -0.0104(9) 0.0229(9) 0.0005(10)
C5 0.0782(16) 0.0593(15) 0.0689(13) -0.0196(11) 0.0308(12) 0.0081(13)
C6 0.0746(17) 0.086(2) 0.0791(15) -0.0119(13) 0.0396(13) 0.0215(15)
C7 0.0677(16) 0.087(2) 0.0980(17) -0.0136(15) 0.0515(14) 0.0013(14)
C8 0.0649(15) 0.0680(16) 0.0823(15) -0.0012(12) 0.0405(12) -0.0018(12)
C9 0.0396(10) 0.0439(12) 0.0454(9) -0.0030(8) 0.0192(8) -0.0011(9)
C10 0.0345(10) 0.0427(12) 0.0445(9) -0.0024(8) 0.0165(7) 0.0003(8)
C11 0.0482(11) 0.0490(13) 0.0502(10) -0.0079(9) 0.0155(9) 0.0074(9)
C12 0.0556(13) 0.0671(15) 0.0457(11) -0.0147(10) 0.0151(9) 0.0045(11)
C13 0.0482(12) 0.0755(16) 0.0387(9) 0.0021(10) 0.0116(8) 0.0048(11)
C14 0.0471(11) 0.0499(12) 0.0496(10) 0.0058(9) 0.0186(8) 0.0061(9)
C15 0.0402(10) 0.0442(12) 0.0434(9) -0.0012(8) 0.0193(8) -0.0015(9)
C16 0.0413(10) 0.0428(12) 0.0447(10) -0.0020(8) 0.0120(8) -0.0034(9)
C17 0.0618(13) 0.0616(15) 0.0561(11) 0.0080(10) 0.0245(10) -0.0016(11)
C18 0.0843(17) 0.0710(18) 0.0624(13) 0.0199(12) 0.0212(12) -0.0052(14)
C19 0.0773(17) 0.0554(16) 0.0768(16) 0.0173(12) 0.0063(13) 0.0028(14)
C20 0.0592(14) 0.0577(16) 0.0860(16) 0.0000(12) 0.0154(12) 0.0135(12)
C21 0.0562(12) 0.0527(13) 0.0576(11) -0.0012(10) 0.0201(10) 0.0047(11)
C22 0.0565(12) 0.0496(13) 0.0417(9) -0.0017(8) 0.0234(8) 0.0019(10)
C23 0.0738(16) 0.0519(15) 0.0776(14) -0.0144(11) 0.0231(12) -0.0166(12)
C24 0.120(2) 0.073(2) 0.104(2) 0.0086(16) 0.0295(17) -0.0235(17)

loop_
_atom_type_symbol
_atom_type_description
_atom_type_scat_dispersion_real
_atom_type_scat_dispersion_imag
_atom_type_scat_source
C C 0.0033 0.0016 'International Tables Vol C Tables 4.2.6.8 and 6.1.1.4'
H H 0.0000 0.0000 'International Tables Vol C Tables 4.2.6.8 and 6.1.1.4'
N N 0.0061 0.0033 'International Tables Vol C Tables 4.2.6.8 and 6.1.1.4'
O O 0.0106 0.0060 'International Tables Vol C Tables 4.2.6.8 and 6.1.1.4'

loop_
_geom_angle_atom_site_label_1
_geom_angle_atom_site_label_2
_geom_angle_atom_site_label_3
_geom_angle
C1 N1 C4 111.44(16)
C1 N1 C23 123.00(18)
C4 N1 C23 125.51(17)
O1 C1 N1 125.86(19)
O1 C1 C2 126.03(18)
N1 C1 C2 108.11(16)
C3 C2 C22 115.92(14)
C3 C2 C9 117.33(15)
C22 C2 C9 101.47(14)
C3 C2 C1 101.48(16)
C22 C2 C1 110.23(15)
C9 C2 C1 110.59(14)
C8 C3 C4 119.91(19)
C8 C3 C2 130.7(2)
C4 C3 C2 109.37(17)
C5 C4 C3 122.5(2)
C5 C4 N1 127.9(2)
C3 C4 N1 109.59(17)
C4 C5 C6 116.6(2)
C7 C6 C5 122.1(2)
C6 C7 C8 120.1(2)
C3 C8 C7 118.8(2)
C14 C9 C10 121.76(16)
C14 C9 C2 129.17(17)
C10 C9 C2 109.07(15)
C11 C10 C9 119.58(16)
C11 C10 C15 131.99(17)
C9 C10 C15 108.39(14)
C12 C11 C10 118.38(18)
C13 C12 C11 121.47(18)
C12 C13 C14 120.77(17)
C9 C14 C13 118.01(18)
C22 C15 C16 124.73(15)
C22 C15 C10 108.28(16)
C16 C15 C10 126.99(15)
C21 C16 C17 117.67(18)
C21 C16 C15 121.90(17)
C17 C16 C15 120.37(17)
C18 C17 C16 121.2(2)
C19 C18 C17 120.4(2)
C20 C19 C18 119.7(2)
C19 C20 C21 120.5(2)
C16 C21 C20 120.5(2)
C15 C22 C2 112.61(15)
N1 C23 C24 113.04(18)

loop_
_geom_bond_atom_site_label_1
_geom_bond_atom_site_label_2
_geom_bond_distance
O1 C1 1.220(2)
N1 C1 1.348(2)
N1 C4 1.410(2)
N1 C23 1.446(3)
C1 C2 1.556(3)
C2 C3 1.500(3)
C2 C22 1.500(2)
C2 C9 1.521(2)
C3 C8 1.368(3)
C3 C4 1.382(3)
C4 C5 1.372(3)
C5 C6 1.394(3)
C6 C7 1.358(3)
C7 C8 1.398(3)
C9 C14 1.376(2)
C9 C10 1.394(2)
C10 C11 1.388(2)
C10 C15 1.481(2)
C11 C12 1.382(3)
C12 C13 1.374(3)
C13 C14 1.384(3)
C15 C22 1.333(2)
C15 C16 1.470(2)
C16 C21 1.382(3)
C16 C17 1.390(2)
C17 C18 1.368(3)
C18 C19 1.363(3)
C19 C20 1.362(3)
C20 C21 1.387(3)
C23 C24 1.504(3)
